data_7055271
loop_
_publ_author_name
'Chou, Chang-Chuan'
'Yang, Chia-Chi'
'Chang, Hao-Ching'
'Lee, Way-Zen'
'Kuo, Ting-Shen'

_publ_section_title
;
 Weaving an infinite 3-D supramolecular network via
 AuI&#x22EF;AuIIIaurophilicity and C--H&#x22EF;Cl hydrogen bonding
;
_journal_issue 3
_journal_name_full 'New J. Chem.'
_journal_page_first 1944
_journal_paper_doi 10.1039/C5NJ02860D
_journal_volume 40
_journal_year 2016
_chemical_formula_moiety 'C12 H20 Au2 Cl4 N4'
_chemical_formula_sum 'C12 H20 Au2 Cl4 N4'
_chemical_formula_weight 756.05
_chemical_name_systematic
;
 ?
;
_space_group_IT_number 14
_symmetry_cell_setting monoclinic
_symmetry_space_group_name_Hall '-P 2yn'
_symmetry_space_group_name_H-M 'P 1 21/n 1'
_atom_sites_solution_hydrogens geom
_atom_sites_solution_primary direct
_atom_sites_solution_secondary difmap
_audit_creation_method SHELXL-97
_audit_update_record
;
2015-12-17 deposited with the CCDC.
2016-01-06 downloaded from the CCDC.
;
_cell_angle_alpha 90.00
_cell_angle_beta 90.010(2)
_cell_angle_gamma 90.00
_cell_formula_units_Z 2
_cell_length_a 6.6824(4)
_cell_length_b 8.2695(5)
_cell_length_c 17.5884(10)
_cell_measurement_reflns_used 1828
_cell_measurement_temperature 200(2)
_cell_measurement_theta_max 24.65
_cell_measurement_theta_min 2.72
_cell_volume 971.94(10)
_computing_cell_refinement 'Bruker SAINT'
_computing_data_collection 'Bruker APEX2'
_computing_data_reduction 'Bruker SAINT'
_computing_molecular_graphics 'Ortep-3 for Windows (Farrugia, 1997)'
_computing_publication_material 'WinGX publication routines (Farrugia, 1999)'
_computing_structure_refinement 'SHELXL-97 (Sheldrick, 1997)'
_computing_structure_solution 'SHELXS-86 (Sheldrick, 1986)'
_diffrn_ambient_temperature 200(2)
_diffrn_measured_fraction_theta_full 0.999
_diffrn_measured_fraction_theta_max 0.999
_diffrn_measurement_device_type 'Bruker APEX2'
_diffrn_radiation_monochromator graphite
_diffrn_radiation_source 'fine-focus sealed tube'
_diffrn_radiation_type MoK\a
_diffrn_radiation_wavelength 0.71073
_diffrn_reflns_av_R_equivalents 0.0349
_diffrn_reflns_limit_h_max 7
_diffrn_reflns_limit_h_min -5
_diffrn_reflns_limit_k_max 9
_diffrn_reflns_limit_k_min -6
_diffrn_reflns_limit_l_max 20
_diffrn_reflns_limit_l_min -20
_diffrn_reflns_number 6807
_diffrn_reflns_theta_full 25.02
_diffrn_reflns_theta_max 25.02
_diffrn_reflns_theta_min 2.72
_exptl_absorpt_coefficient_mu 15.627
_exptl_absorpt_correction_T_max 0.7452
_exptl_absorpt_correction_T_min 0.1173
_exptl_absorpt_correction_type multi-scan
_exptl_crystal_colour colorless
_exptl_crystal_density_diffrn 2.583
_exptl_crystal_density_method 'not measured'
_exptl_crystal_description prism
_exptl_crystal_F_000 692
_exptl_crystal_size_max 0.24
_exptl_crystal_size_mid 0.07
_exptl_crystal_size_min 0.02
_refine_diff_density_max 0.722
_refine_diff_density_min -0.739
_refine_diff_density_rms 0.139
_refine_ls_extinction_method none
_refine_ls_goodness_of_fit_ref 1.037
_refine_ls_hydrogen_treatment mixed
_refine_ls_matrix_type full
_refine_ls_number_parameters 103
_refine_ls_number_reflns 1709
_refine_ls_number_restraints 0
_refine_ls_restrained_S_all 1.037
_refine_ls_R_factor_all 0.0640
_refine_ls_R_factor_gt 0.0288
_refine_ls_shift/su_max 0.000
_refine_ls_shift/su_mean 0.000
_refine_ls_structure_factor_coef Fsqd
_refine_ls_weighting_details 'calc w=1/[\s^2^(Fo^2^)+(0.0087P)^2^+7.0873P] where P=(Fo^2^+2Fc^2^)/3'
_refine_ls_weighting_scheme calc
_refine_ls_wR_factor_gt 0.0517
_refine_ls_wR_factor_ref 0.0620
_reflns_number_gt 987
_reflns_number_total 1709
_reflns_threshold_expression >2sigma(I)
_cod_data_source_file c5nj02860d2.cif
_cod_data_source_block ch16485a
_cod_depositor_comments
;
The following automatic conversions were performed:

'_symmetry_cell_setting' value 'Monoclinic' changed to 'monoclinic'
according to
/usr/data/users/saulius/crontab/automatic-downloads/rss-feeds/RSC/lib/dictionaries/cif_core.dic
dictionary named 'cif_core.dic' version 2.4.2 from 2011-04-26.

Automatic conversion script
Id: cif_fix_values 4268 2015-11-12 08:31:59Z antanas 

 Adding full bibliography for 7055267--7055271.cif.
;
_cod_original_sg_symbol_H-M 'P 21/n'
_cod_database_code 7055271
_diffrn_reflns_av_unetl/neti 0.0334

loop_
_symmetry_equiv_pos_as_xyz
'x, y, z'
'-x+1/2, y+1/2, -z+1/2'
'-x, -y, -z'
'x-1/2, -y-1/2, z-1/2'

loop_
_atom_site_label
_atom_site_type_symbol
_atom_site_fract_x
_atom_site_fract_y
_atom_site_fract_z
_atom_site_U_iso_or_equiv
_atom_site_adp_type
_atom_site_occupancy
_atom_site_symmetry_multiplicity
_atom_site_calc_flag
_atom_site_refinement_flags
C1 C 0.4990(16) 0.6354(11) 0.9146(6) 0.050(3) Uani 1 1 d .
H1A H 0.4964 0.6734 0.9674 0.075 Uiso 1 1 calc R
H1B H 0.6201 0.5710 0.9062 0.075 Uiso 1 1 calc R
H1C H 0.3806 0.5687 0.9048 0.075 Uiso 1 1 calc R
C2 C 0.4990(15) 0.7759(12) 0.8627(5) 0.037(2) Uani 1 1 d .
C3 C 0.4998(13) 0.7838(12) 0.7848(5) 0.037(2) Uani 1 1 d .
H3 H 0.5003 0.6946 0.7508 0.044 Uiso 1 1 calc R
C4 C 0.4999(13) 0.9471(12) 0.7647(5) 0.036(2) Uani 1 1 d .
C5 C 0.4998(15) 1.0279(12) 0.6896(5) 0.053(3) Uani 1 1 d .
H5A H 0.4974 1.1454 0.6968 0.080 Uiso 1 1 calc R
H5B H 0.3813 0.9943 0.6608 0.080 Uiso 1 1 calc R
H5C H 0.6207 0.9974 0.6616 0.080 Uiso 1 1 calc R
C6 C 0.5010(15) 1.2050(10) 0.8442(5) 0.036(2) Uani 1 1 d .
H6A H 0.5017 1.2254 0.8991 0.054 Uiso 1 1 calc R
H6B H 0.3811 1.2535 0.8216 0.054 Uiso 1 1 calc R
H6C H 0.6206 1.2530 0.8212 0.054 Uiso 1 1 calc R
N1 N 0.5002(11) 0.9278(8) 0.8918(4) 0.0266(17) Uani 1 1 d .
N2 N 0.5003(11) 1.0291(9) 0.8303(4) 0.0359(19) Uani 1 1 d .
Au1 Au 0.5000 1.0000 1.0000 0.02757(14) Uani 1 2 d S
Au2 Au 0.0000 1.0000 1.0000 0.03737(16) Uani 1 2 d S
Cl1 Cl -0.0001(4) 0.9740(3) 0.86992(13) 0.0492(7) Uani 1 1 d .
Cl2 Cl 0.0003(5) 1.2747(3) 0.98830(15) 0.0562(7) Uani 1 1 d .

loop_
_atom_site_aniso_label
_atom_site_aniso_U_11
_atom_site_aniso_U_22
_atom_site_aniso_U_33
_atom_site_aniso_U_23
_atom_site_aniso_U_13
_atom_site_aniso_U_12
C1 0.065(8) 0.030(6) 0.056(6) -0.001(5) 0.000(6) -0.004(5)
C2 0.042(6) 0.034(6) 0.036(5) -0.001(4) 0.001(5) -0.003(5)
C3 0.030(6) 0.042(6) 0.038(5) -0.017(5) -0.003(4) -0.002(5)
C4 0.033(6) 0.054(6) 0.022(4) -0.005(4) 0.001(4) -0.002(5)
C5 0.057(7) 0.071(8) 0.032(5) -0.011(6) 0.000(5) 0.000(7)
C6 0.041(6) 0.027(5) 0.041(5) 0.004(4) 0.002(4) -0.004(5)
N1 0.032(5) 0.023(4) 0.025(4) -0.005(3) 0.001(3) 0.001(4)
N2 0.030(4) 0.049(6) 0.029(4) -0.007(4) 0.001(3) -0.001(4)
Au1 0.0308(3) 0.0273(3) 0.0246(2) -0.0036(3) 0.00056(19) 0.0001(3)
Au2 0.0298(3) 0.0419(3) 0.0404(3) 0.0071(3) 0.0005(2) 0.0004(3)
Cl1 0.0451(15) 0.0634(19) 0.0391(12) 0.0083(13) 0.0006(11) -0.0001(14)
Cl2 0.0654(18) 0.0431(14) 0.0600(18) 0.0123(13) -0.0005(15) -0.0009(16)

loop_
_atom_type_symbol
_atom_type_description
_atom_type_scat_dispersion_real
_atom_type_scat_dispersion_imag
_atom_type_scat_source
C C 0.0033 0.0016 'International Tables Vol C Tables 4.2.6.8 and 6.1.1.4'
H H 0.0000 0.0000 'International Tables Vol C Tables 4.2.6.8 and 6.1.1.4'
N N 0.0061 0.0033 'International Tables Vol C Tables 4.2.6.8 and 6.1.1.4'
Au Au -2.0133 8.8022 'International Tables Vol C Tables 4.2.6.8 and 6.1.1.4'
Cl Cl 0.1484 0.1585 'International Tables Vol C Tables 4.2.6.8 and 6.1.1.4'
Sb Sb -0.5866 1.5461 'International Tables Vol C Tables 4.2.6.8 and 6.1.1.4'

loop_
_geom_angle_atom_site_label_1
_geom_angle_atom_site_label_2
_geom_angle_atom_site_label_3
_geom_angle
_geom_angle_site_symmetry_1
_geom_angle_site_symmetry_3
C2 C1 H1A 109.5 . .
C2 C1 H1B 109.5 . .
H1A C1 H1B 109.5 . .
C2 C1 H1C 109.5 . .
H1A C1 H1C 109.5 . .
H1B C1 H1C 109.5 . .
N1 C2 C3 109.3(8) . .
N1 C2 C1 119.7(7) . .
C3 C2 C1 130.9(9) . .
C2 C3 C4 107.4(8) . .
C2 C3 H3 126.3 . .
C4 C3 H3 126.3 . .
N2 C4 C3 105.8(8) . .
N2 C4 C5 122.7(9) . .
C3 C4 C5 131.5(8) . .
C4 C5 H5A 109.5 . .
C4 C5 H5B 109.5 . .
H5A C5 H5B 109.5 . .
C4 C5 H5C 109.5 . .
H5A C5 H5C 109.5 . .
H5B C5 H5C 109.5 . .
N2 C6 H6A 109.5 . .
N2 C6 H6B 109.5 . .
H6A C6 H6B 109.5 . .
N2 C6 H6C 109.5 . .
H6A C6 H6C 109.5 . .
H6B C6 H6C 109.5 . .
C2 N1 N2 105.7(6) . .
C2 N1 Au1 129.5(6) . .
N2 N1 Au1 124.8(5) . .
C4 N2 N1 111.7(7) . .
C4 N2 C6 130.0(8) . .
N1 N2 C6 118.2(6) . .
N1 Au1 N1 180.000(3) 3_677 .
N1 Au1 Au2 90.1(2) 3_677 1_655
N1 Au1 Au2 89.9(2) . 1_655
N1 Au1 Au2 89.9(2) 3_677 .
N1 Au1 Au2 90.1(2) . .
Au2 Au1 Au2 180.0 1_655 .
Cl2 Au2 Cl2 180.00(13) 3_577 .
Cl2 Au2 Cl1 90.19(10) 3_577 3_577
Cl2 Au2 Cl1 89.81(10) . 3_577
Cl2 Au2 Cl1 89.81(10) 3_577 .
Cl2 Au2 Cl1 90.19(10) . .
Cl1 Au2 Cl1 180.000(1) 3_577 .
Cl2 Au2 Au1 90.06(8) 3_577 .
Cl2 Au2 Au1 89.94(8) . .
Cl1 Au2 Au1 90.00(6) 3_577 .
Cl1 Au2 Au1 90.00(6) . .
Cl2 Au2 Au1 89.94(8) 3_577 1_455
Cl2 Au2 Au1 90.06(8) . 1_455
Cl1 Au2 Au1 90.00(6) 3_577 1_455
Cl1 Au2 Au1 90.00(6) . 1_455
Au1 Au2 Au1 180.0 . 1_455

loop_
_geom_bond_atom_site_label_1
_geom_bond_atom_site_label_2
_geom_bond_distance
_geom_bond_site_symmetry_2
C1 C2 1.477(12) .
C1 H1A 0.9800 .
C1 H1B 0.9800 .
C1 H1C 0.9800 .
C2 N1 1.356(11) .
C2 C3 1.372(11) .
C3 C4 1.396(13) .
C3 H3 0.9500 .
C4 N2 1.338(10) .
C4 C5 1.480(12) .
C5 H5A 0.9800 .
C5 H5B 0.9800 .
C5 H5C 0.9800 .
C6 N2 1.475(10) .
C6 H6A 0.9800 .
C6 H6B 0.9800 .
C6 H6C 0.9800 .
N1 N2 1.368(9) .
N1 Au1 1.995(6) .
Au1 N1 1.995(6) 3_677
Au1 Au2 3.3412(2) 1_655
Au1 Au2 3.3412(2) .
Au2 Cl2 2.281(3) 3_577
Au2 Cl2 2.281(3) .
Au2 Cl1 2.298(2) 3_577
Au2 Cl1 2.298(2) .
Au2 Au1 3.3412(2) 1_455
